data_4333204
loop_
_publ_author_name
'Reinoso, Santiago'
'Dickman, Michael H.'
'Kortz, Ulrich'

_publ_section_title
;
 A Novel Hexatungstate Fragment Stabilized by Dimethyltin Groups:&#x00A0;
 [{(CH3)2Sn}2(W6O22)]4-
;
_journal_issue 26
_journal_name_full 'Inorganic Chemistry'
_journal_page_first 10422
_journal_page_last 10424
_journal_paper_doi 10.1021/ic0619862
_journal_volume 45
_journal_year 2006
_chemical_formula_sum 'C8 H40 N12 O24 Sn2 W6'
_chemical_formula_weight 2028.9
_chemical_name_systematic
;
 ?
;
_space_group_IT_number 15
_symmetry_cell_setting monoclinic
_symmetry_space_group_name_Hall '-C 2yc'
_symmetry_space_group_name_H-M 'C 1 2/c 1'
_atom_sites_solution_hydrogens geom
_atom_sites_solution_primary direct
_atom_sites_solution_secondary difmap
_audit_creation_method SHELXL-97
_cell_angle_alpha 90.00
_cell_angle_beta 125.271(4)
_cell_angle_gamma 90.00
_cell_formula_units_Z 4
_cell_length_a 23.5969(19)
_cell_length_b 10.2926(8)
_cell_length_c 19.713(3)
_cell_measurement_reflns_used 6687
_cell_measurement_temperature 173(2)
_cell_measurement_theta_max 27.95
_cell_measurement_theta_min 2.26
_cell_volume 3908.9(8)
_computing_cell_refinement 'Bruker SMART'
_computing_data_collection 'Bruker SMART'
_computing_data_reduction 'Bruker SAINT'
_computing_molecular_graphics 'Bruker SHELXTL'
_computing_publication_material 'Bruker SHELXTL'
_computing_structure_refinement 'SHELXL-97 (Sheldrick, 1997)'
_computing_structure_solution 'SHELXS-97 (Sheldrick, 1990)'
_diffrn_ambient_temperature 173(2)
_diffrn_measured_fraction_theta_full 0.996
_diffrn_measured_fraction_theta_max 0.996
_diffrn_measurement_device_type 'CCD area detector'
_diffrn_measurement_method 'phi and omega scans'
_diffrn_radiation_monochromator graphite
_diffrn_radiation_source 'sealed tube'
_diffrn_radiation_type MoK\a
_diffrn_radiation_wavelength 0.71073
_diffrn_reflns_av_R_equivalents 0.1159
_diffrn_reflns_av_sigmaI/netI 0.0499
_diffrn_reflns_limit_h_max 35
_diffrn_reflns_limit_h_min -35
_diffrn_reflns_limit_k_max 15
_diffrn_reflns_limit_k_min -15
_diffrn_reflns_limit_l_max 28
_diffrn_reflns_limit_l_min -29
_diffrn_reflns_number 90482
_diffrn_reflns_theta_full 32.25
_diffrn_reflns_theta_max 32.25
_diffrn_reflns_theta_min 2.53
_exptl_absorpt_coefficient_mu 18.926
_exptl_absorpt_correction_T_max 0.5181
_exptl_absorpt_correction_T_min 0.2289
_exptl_absorpt_correction_type multi-scan
_exptl_absorpt_process_details SADABS
_exptl_crystal_colour colourless
_exptl_crystal_density_diffrn 3.448
_exptl_crystal_density_meas 0
_exptl_crystal_density_method 'not measured'
_exptl_crystal_description block
_exptl_crystal_F_000 3632
_exptl_crystal_size_max 0.14
_exptl_crystal_size_mid 0.12
_exptl_crystal_size_min 0.04
_refine_diff_density_max 3.968
_refine_diff_density_min -2.346
_refine_diff_density_rms 0.350
_refine_ls_extinction_method none
_refine_ls_goodness_of_fit_ref 1.046
_refine_ls_hydrogen_treatment noref
_refine_ls_matrix_type full
_refine_ls_number_parameters 127
_refine_ls_number_reflns 6917
_refine_ls_number_restraints 0
_refine_ls_restrained_S_all 1.046
_refine_ls_R_factor_all 0.0578
_refine_ls_R_factor_gt 0.0379
_refine_ls_shift/su_max 0.001
_refine_ls_shift/su_mean 0.000
_refine_ls_structure_factor_coef Fsqd
_refine_ls_weighting_details 'calc w=1/[\s^2^(Fo^2^)+(0.0357P)^2^+55.0000P] where P=(Fo^2^+2Fc^2^)/3'
_refine_ls_weighting_scheme calc
_refine_ls_wR_factor_gt 0.0869
_refine_ls_wR_factor_ref 0.0965
_reflns_number_gt 5211
_reflns_number_total 6917
_reflns_threshold_expression >2sigma(I)
_cod_data_source_file ic0619862sup1.cif
_cod_data_source_block wb
_cod_depositor_comments
;
The following automatic conversions were performed:

'_symmetry_cell_setting' value 'Monoclinic' changed to 'monoclinic'
according to /home/saulius/struct/CIF-dictionaries/cif_core.dic
dictionary named 'cif_core.dic' version 2.4.2 from 2011-04-26.

Automatic conversion script
Id: cif_fix_values 1891 2012-01-12 08:04:46Z andrius 
;
_cod_original_cell_volume 3908.9(7)
_cod_original_sg_symbol_H-M C2/c
_cod_database_code 4333204

loop_
_symmetry_equiv_pos_as_xyz
'x, y, z'
'-x, y, -z+1/2'
'x+1/2, y+1/2, z'
'-x+1/2, y+1/2, -z+1/2'
'-x, -y, -z'
'x, -y, z-1/2'
'-x+1/2, -y+1/2, -z'
'x+1/2, -y+1/2, z-1/2'

loop_
_atom_site_label
_atom_site_type_symbol
_atom_site_fract_x
_atom_site_fract_y
_atom_site_fract_z
_atom_site_U_iso_or_equiv
_atom_site_adp_type
_atom_site_occupancy
_atom_site_symmetry_multiplicity
_atom_site_calc_flag
_atom_site_refinement_flags
W1 W 0.224766(15) 0.08913(3) 0.481872(17) 0.01769(7) Uani 1 1 d .
W2 W 0.282597(15) 0.24790(3) 0.380862(18) 0.01931(7) Uani 1 1 d .
W3 W 0.115842(14) 0.24867(3) 0.299139(17) 0.01856(7) Uani 1 1 d .
Sn Sn 0.04800(3) 0.17828(5) 0.41360(3) 0.02165(10) Uani 1 1 d .
C1 C 0.0413(5) -0.0249(9) 0.4220(6) 0.0358(19) Uiso 1 1 d .
H1A H 0.0348 -0.0666 0.3733 0.054 Uiso 1 1 calc R
H1B H 0.0018 -0.0454 0.4241 0.054 Uiso 1 1 calc R
H1C H 0.0842 -0.0569 0.4725 0.054 Uiso 1 1 calc R
C2 C 0.0123(5) 0.3168(9) 0.4594(6) 0.041(2) Uiso 1 1 d .
H2A H 0.0493 0.3798 0.4941 0.061 Uiso 1 1 calc R
H2B H -0.0007 0.2730 0.4926 0.061 Uiso 1 1 calc R
H2C H -0.0282 0.3619 0.4127 0.061 Uiso 1 1 calc R
O1T O 0.2320(3) -0.0591(5) 0.5268(3) 0.0252(11) Uiso 1 1 d .
O2T O 0.2759(3) 0.3895(5) 0.3289(3) 0.0244(11) Uiso 1 1 d .
O3T O 0.1140(3) 0.4008(5) 0.2607(3) 0.0267(11) Uiso 1 1 d .
O12 O 0.2860(3) 0.0762(5) 0.4560(3) 0.0236(10) Uiso 1 1 d .
O13 O 0.1437(3) 0.0764(5) 0.3772(3) 0.0206(10) Uiso 1 1 d .
O23 O 0.1928(3) 0.1784(5) 0.2964(3) 0.0209(10) Uiso 1 1 d .
O123 O 0.2157(2) 0.2942(5) 0.4215(3) 0.0180(9) Uiso 1 1 d .
O12S O 0.1585(3) 0.1802(5) 0.5086(3) 0.0202(10) Uiso 1 1 d .
O2A O 0.3390(3) 0.1534(5) 0.3699(3) 0.0268(11) Uiso 1 1 d .
O3S2 O 0.0516(3) 0.1627(5) 0.2100(3) 0.0245(10) Uiso 1 1 d .
O3S1 O 0.0712(3) 0.2909(5) 0.3489(3) 0.0230(10) Uiso 1 1 d .
O1W O 0.0523(5) 0.5660(8) 0.3454(5) 0.062(2) Uiso 1 1 d .
C3 C 0.3684(5) 0.2861(9) 0.2224(5) 0.0313(17) Uiso 1 1 d .
C4 C 0.3196(4) -0.2188(7) 0.3878(5) 0.0235(14) Uiso 1 1 d .
N1 N 0.3865(4) 0.3017(8) 0.1714(5) 0.0418(18) Uiso 1 1 d .
H1A H 0.4022 0.2353 0.1587 0.050 Uiso 1 1 calc R
H1B H 0.3830 0.3787 0.1499 0.050 Uiso 1 1 calc R
N2 N 0.3732(4) 0.1716(8) 0.2555(5) 0.0382(17) Uiso 1 1 d .
H2A H 0.3888 0.1042 0.2433 0.046 Uiso 1 1 calc R
H2B H 0.3609 0.1626 0.2897 0.046 Uiso 1 1 calc R
N3 N 0.3471(4) 0.3878(7) 0.2439(4) 0.0317(15) Uiso 1 1 d .
H3A H 0.3451 0.4653 0.2238 0.038 Uiso 1 1 calc R
H3B H 0.3349 0.3775 0.2782 0.038 Uiso 1 1 calc R
N4 N 0.3123(4) -0.3356(7) 0.3557(4) 0.0318(15) Uiso 1 1 d .
H4A H 0.3034 -0.4029 0.3757 0.038 Uiso 1 1 calc R
H4B H 0.3164 -0.3460 0.3144 0.038 Uiso 1 1 calc R
N5 N 0.3139(4) -0.2005(7) 0.4485(4) 0.0283(14) Uiso 1 1 d .
H5A H 0.3050 -0.2666 0.4693 0.034 Uiso 1 1 calc R
H5B H 0.3189 -0.1221 0.4690 0.034 Uiso 1 1 calc R
N6 N 0.3350(4) -0.1195(7) 0.3570(4) 0.0281(14) Uiso 1 1 d .
H6A H 0.3413 -0.0412 0.3781 0.034 Uiso 1 1 calc R
H6B H 0.3388 -0.1328 0.3157 0.034 Uiso 1 1 calc R

loop_
_atom_site_aniso_label
_atom_site_aniso_U_11
_atom_site_aniso_U_22
_atom_site_aniso_U_33
_atom_site_aniso_U_23
_atom_site_aniso_U_13
_atom_site_aniso_U_12
W1 0.02055(13) 0.01652(11) 0.01688(12) -0.00041(9) 0.01132(11) -0.00085(10)
W2 0.02103(13) 0.02073(13) 0.01828(14) -0.00160(10) 0.01257(11) -0.00147(10)
W3 0.01991(13) 0.01918(12) 0.01682(13) 0.00054(9) 0.01075(11) -0.00018(10)
Sn 0.0210(2) 0.0256(2) 0.0196(2) 0.00111(18) 0.01246(19) -0.00106(18)

loop_
_atom_type_symbol
_atom_type_description
_atom_type_scat_dispersion_real
_atom_type_scat_dispersion_imag
_atom_type_scat_source
C C 0.0033 0.0016 'International Tables Vol C Tables 4.2.6.8 and 6.1.1.4'
H H 0.0000 0.0000 'International Tables Vol C Tables 4.2.6.8 and 6.1.1.4'
W W -0.8490 6.8722 'International Tables Vol C Tables 4.2.6.8 and 6.1.1.4'
N N 0.0061 0.0033 'International Tables Vol C Tables 4.2.6.8 and 6.1.1.4'
O O 0.0106 0.0060 'International Tables Vol C Tables 4.2.6.8 and 6.1.1.4'
Sn Sn -0.6537 1.4246 'International Tables Vol C Tables 4.2.6.8 and 6.1.1.4'

loop_
_geom_angle_atom_site_label_1
_geom_angle_atom_site_label_2
_geom_angle_atom_site_label_3
_geom_angle
_geom_angle_site_symmetry_1
_geom_angle_site_symmetry_3
O1T W1 O12 102.9(2) . .
O1T W1 O13 104.1(2) . .
O12 W1 O13 99.4(2) . .
O1T W1 O123 103.7(2) . 7_556
O12 W1 O123 94.4(2) . 7_556
O13 W1 O123 145.1(2) . 7_556
O1T W1 O12S 97.6(2) . .
O12 W1 O12S 158.2(2) . .
O13 W1 O12S 82.7(2) . .
O123 W1 O12S 73.21(19) 7_556 .
O1T W1 O123 179.4(2) . .
O12 W1 O123 77.1(2) . .
O13 W1 O123 76.47(19) . .
O123 W1 O123 75.7(2) 7_556 .
O12S W1 O123 82.31(18) . .
O2T W2 O2A 102.0(3) . .
O2T W2 O23 97.0(2) . .
O2A W2 O23 102.8(2) . .
O2T W2 O12S 96.0(2) . 7_556
O2A W2 O12S 104.4(2) . 7_556
O23 W2 O12S 146.6(2) . 7_556
O2T W2 O123 101.2(2) . .
O2A W2 O123 156.8(2) . .
O23 W2 O123 74.46(19) . .
O12S W2 O123 72.90(19) 7_556 .
O2T W2 O12 173.1(2) . .
O2A W2 O12 84.6(2) . .
O23 W2 O12 83.2(2) . .
O12S W2 O12 80.3(2) 7_556 .
O123 W2 O12 72.17(18) . .
O3T W3 O3S2 103.2(3) . .
O3T W3 O3S1 98.2(2) . .
O3S2 W3 O3S1 102.8(2) . .
O3T W3 O23 96.2(2) . .
O3S2 W3 O23 93.6(2) . .
O3S1 W3 O23 155.0(2) . .
O3T W3 O13 164.7(2) . .
O3S2 W3 O13 91.8(2) . .
O3S1 W3 O13 81.4(2) . .
O23 W3 O13 79.38(19) . .
O3T W3 O123 91.5(2) . .
O3S2 W3 O123 160.8(2) . .
O3S1 W3 O123 87.0(2) . .
O23 W3 O123 72.28(19) . .
O13 W3 O123 73.13(18) . .
O3S1 Sn C2 101.7(3) . .
O3S1 Sn C1 132.7(3) . .
C2 Sn C1 124.8(4) . .
O3S1 Sn O12S 84.9(2) . .
C2 Sn O12S 101.7(3) . .
C1 Sn O12S 92.8(3) . .
O3S1 Sn O3S2 81.3(2) . 2
C2 Sn O3S2 95.0(3) . 2
C1 Sn O3S2 86.2(3) . 2
O12S Sn O3S2 160.15(19) . 2
W1 O12 W2 113.3(2) . .
W1 O13 W3 115.3(2) . .
W2 O23 W3 114.1(2) . .
W1 O123 W2 102.8(2) 7_556 .
W1 O123 W3 151.5(3) 7_556 .
W2 O123 W3 95.33(18) . .
W1 O123 W1 104.3(2) 7_556 .
W2 O123 W1 96.57(18) . .
W3 O123 W1 95.06(17) . .
W2 O12S W1 107.1(2) 7_556 .
W2 O12S Sn 134.7(3) 7_556 .
W1 O12S Sn 118.1(2) . .
W3 O3S2 Sn 145.1(3) . 2
W3 O3S1 Sn 130.0(3) . .
N1 C3 N2 121.1(9) . .
N1 C3 N3 119.9(8) . .
N2 C3 N3 119.1(8) . .
N5 C4 N4 121.4(7) . .
N5 C4 N6 120.6(7) . .
N4 C4 N6 118.0(7) . .

loop_
_geom_bond_atom_site_label_1
_geom_bond_atom_site_label_2
_geom_bond_distance
_geom_bond_site_symmetry_2
W1 O1T 1.723(5) .
W1 O12 1.793(5) .
W1 O13 1.837(5) .
W1 O123 1.989(5) 7_556
W1 O12S 2.134(5) .
W1 O123 2.371(5) .
W2 O2T 1.736(5) .
W2 O2A 1.761(5) .
W2 O23 1.923(5) .
W2 O12S 1.931(5) 7_556
W2 O123 2.195(5) .
W2 O12 2.277(5) .
W3 O3T 1.729(5) .
W3 O3S2 1.758(5) .
W3 O3S1 1.858(5) .
W3 O23 1.985(5) .
W3 O13 2.186(5) .
W3 O123 2.241(5) .
Sn O3S1 2.019(5) .
Sn C2 2.105(10) .
Sn C1 2.111(9) .
Sn O12S 2.160(5) .
Sn O3S2 2.208(5) 2
O123 W1 1.989(5) 7_556
O12S W2 1.931(5) 7_556
O3S2 Sn 2.208(5) 2
C3 N1 1.309(12) .
C3 N2 1.319(11) .
C3 N3 1.333(11) .
C4 N5 1.294(10) .
C4 N4 1.323(10) .
C4 N6 1.342(10) .

loop_
_geom_hbond_atom_site_label_D
_geom_hbond_atom_site_label_H
_geom_hbond_atom_site_label_A
_geom_hbond_distance_DH
_geom_hbond_distance_HA
_geom_hbond_distance_DA
_geom_hbond_angle_DHA
_geom_hbond_site_symmetry_A
N1 H1A O1W 0.88 2.07 2.938(12) 167.6 4_545
N1 H1B O13 0.88 2.11 2.938(10) 157.4 4
N2 H2A O3T 0.88 2.09 2.841(10) 142.0 4_545
N2 H2B O2A 0.88 1.93 2.806(10) 175.5 .
N3 H3A O23 0.88 2.32 3.098(9) 148.2 4
N3 H3A O13 0.88 2.44 3.180(9) 142.2 4
N3 H3B O2T 0.88 2.13 2.979(9) 160.5 .
N4 H4A O2T 0.88 2.27 2.915(9) 130.2 1_545
N4 H4A O1T 0.88 2.53 3.230(9) 136.9 7_546
N4 H4B O23 0.88 2.08 2.933(9) 162.8 4_545
N5 H5A O1T 0.88 2.02 2.852(9) 158.5 7_546
N5 H5B O12 0.88 2.15 2.946(9) 151.0 .
N6 H6A O2A 0.88 2.01 2.817(9) 152.5 .
N6 H6B O3T 0.88 2.36 3.176(9) 155.0 4_545
N6 H6B O2T 0.88 2.57 3.035(9) 114.1 4_545
